data_7209661
loop_
_publ_author_name
'Smart, Paul'
'Bejarano-Villafuerte, \'Angela'
'Brammer, Lee'

_publ_section_title
;
 Coordination chemistry meets halogen bonding and hydrogen bonding:
 building networks from 3-iodobenzoate paddlewheel units [Cu2(3-Ibz)4(L)2]
;
_journal_issue 16
_journal_name_full CrystEngComm
_journal_page_first 3151
_journal_paper_doi 10.1039/c3ce26890j
_journal_volume 15
_journal_year 2013
_chemical_formula_moiety '2(C20 H12 Cu I2 N2 O4)'
_chemical_formula_sum 'C40 H24 Cu2 I4 N4 O8'
_chemical_formula_weight 1323.31
_chemical_name_systematic
;
?
;
_space_group_crystal_system triclinic
_space_group_IT_number 2
_space_group_name_Hall '-P 1'
_space_group_name_H-M_alt 'P -1'
_symmetry_space_group_name_Hall '-P 1'
_symmetry_space_group_name_H-M 'P -1'
_atom_sites_solution_hydrogens geom
_atom_sites_solution_primary direct
_atom_sites_solution_secondary difmap
_audit_creation_date 2011-06-28
_audit_creation_method
;
Olex2 1.1
(compiled 2011.02.15 svn.r1672, GUI svn.r3494)
;
_cell_angle_alpha 73.381(5)
_cell_angle_beta 80.448(5)
_cell_angle_gamma 84.369(5)
_cell_formula_units_Z 1
_cell_length_a 9.7650(9)
_cell_length_b 9.9384(8)
_cell_length_c 11.6831(10)
_cell_measurement_reflns_used 7605
_cell_measurement_temperature 120.0
_cell_measurement_theta_max 27.497
_cell_measurement_theta_min 2.409
_cell_volume 1069.86(16)
_computing_data_reduction 'SAINT v6.45A (Bruker, 2003)'
_computing_molecular_graphics
;
O. V. Dolomanov, L. J. Bourhis, R. J. Gildea, J. A. K. Howard and H. Puschmann,
OLEX2: a complete structure solution, refinement and analysis program.
J. Appl. Cryst. (2009). 42, 339-341.
;
_computing_publication_material
;
O. V. Dolomanov, L. J. Bourhis, R. J. Gildea, J. A. K. Howard and H. Puschmann,
OLEX2: a complete structure solution, refinement and analysis program.
J. Appl. Cryst. (2009). 42, 339-341.
;
_computing_structure_refinement 'SHELXL-97 (Sheldrick, 2008)'
_computing_structure_solution 'SHELXS-97 (Sheldrick, 2008)'
_diffrn_ambient_temperature 120.0
_diffrn_measured_fraction_theta_full 0.987
_diffrn_measured_fraction_theta_max 0.987
_diffrn_measurement_device_type 'Bruker P4'
_diffrn_measurement_method '\w scans'
_diffrn_radiation_monochromator graphite
_diffrn_radiation_type MoK\a
_diffrn_radiation_wavelength 0.71073
_diffrn_reflns_av_R_equivalents 0.0410
_diffrn_reflns_av_unetI/netI 0.0304
_diffrn_reflns_limit_h_max 12
_diffrn_reflns_limit_h_min -12
_diffrn_reflns_limit_k_max 12
_diffrn_reflns_limit_k_min -12
_diffrn_reflns_limit_l_max 15
_diffrn_reflns_limit_l_min -15
_diffrn_reflns_number 31449
_diffrn_reflns_theta_full 27.65
_diffrn_reflns_theta_max 27.65
_diffrn_reflns_theta_min 1.84
_diffrn_source 'fine-focus sealed tube'
_exptl_absorpt_coefficient_mu 3.934
_exptl_absorpt_correction_T_max 1
_exptl_absorpt_correction_T_min 0.672747
_exptl_absorpt_correction_type multi-scan
_exptl_absorpt_process_details
;
SADABS v.2.10 (Bruker,2003) was used for absorption correction.
R(int) was 0.1149 before and 0.0401 after correction.
The Ratio of minimum to maximum transmission is 0.672747.
The \l/2 correction factor is 0.0015
;
_exptl_crystal_colour 'clear light green'
_exptl_crystal_colour_lustre clear
_exptl_crystal_colour_modifier light
_exptl_crystal_colour_primary green
_exptl_crystal_density_diffrn 2.054
_exptl_crystal_density_method 'not measured'
_exptl_crystal_F_000 626
_exptl_crystal_size_max 0.32
_exptl_crystal_size_mid 0.28
_exptl_crystal_size_min 0.19
_refine_diff_density_max 1.779
_refine_diff_density_min -1.560
_refine_diff_density_rms 0.138
_refine_ls_extinction_method none
_refine_ls_goodness_of_fit_ref 1.026
_refine_ls_hydrogen_treatment constr
_refine_ls_matrix_type full
_refine_ls_number_parameters 262
_refine_ls_number_reflns 4921
_refine_ls_number_restraints 0
_refine_ls_restrained_S_all 1.026
_refine_ls_R_factor_all 0.0509
_refine_ls_R_factor_gt 0.0394
_refine_ls_shift/su_max 0.001
_refine_ls_shift/su_mean 0.000
_refine_ls_structure_factor_coef Fsqd
_refine_ls_weighting_details 'calc w=1/[\s^2^(Fo^2^)+(0.0481P)^2^+4.0080P] where P=(Fo^2^+2Fc^2^)/3'
_refine_ls_weighting_scheme calc
_refine_ls_wR_factor_gt 0.0995
_refine_ls_wR_factor_ref 0.1047
_reflns_number_gt 4074
_reflns_number_total 4921
_reflns_threshold_expression >2sigma(I)
_cod_data_source_file c3ce26890j.txt
_cod_data_source_block ilb1204_0m
_cod_database_code 7209661

loop_
_space_group_symop_id
_space_group_symop_operation_xyz
1 'x, y, z'
2 '-x, -y, -z'

loop_
_atom_site_label
_atom_site_type_symbol
_atom_site_fract_x
_atom_site_fract_y
_atom_site_fract_z
_atom_site_U_iso_or_equiv
_atom_site_adp_type
_atom_site_occupancy
_atom_site_symmetry_multiplicity
_atom_site_calc_flag
_atom_site_refinement_flags
I3 I 0.53727(4) -0.31693(4) -0.02629(3) 0.04388(12) Uani 1 1 d .
Cu1 Cu 0.55889(5) 0.12048(5) 0.47201(5) 0.02019(13) Uani 1 1 d .
I13 I 0.06815(5) 0.60968(4) 0.11862(3) 0.04838(13) Uani 1 1 d .
O2 O 0.4715(3) 0.1177(3) 0.6374(3) 0.0274(7) Uani 1 1 d .
O1 O 0.6304(3) 0.0878(3) 0.3127(3) 0.0256(6) Uani 1 1 d .
O12 O 0.7128(3) 0.0027(3) 0.5424(3) 0.0265(7) Uani 1 1 d .
O11 O 0.3866(3) 0.2043(3) 0.4082(3) 0.0252(6) Uani 1 1 d .
N21 N 0.6520(4) 0.3177(3) 0.4479(3) 0.0227(7) Uani 1 1 d .
C11 C 0.1703(4) 0.1971(4) 0.3469(4) 0.0217(8) Uani 1 1 d .
N29 N 0.9068(5) 0.7956(4) 0.3706(4) 0.0382(10) Uani 1 1 d .
C12 C 0.1737(5) 0.3378(5) 0.2808(4) 0.0260(9) Uani 1 1 d .
H12 H 0.2493 0.3899 0.2771 0.031 Uiso 1 1 calc R
C24 C 0.7777(5) 0.5665(4) 0.4134(4) 0.0270(9) Uani 1 1 d .
C13 C 0.0625(5) 0.3990(5) 0.2207(4) 0.0297(10) Uani 1 1 d .
C25 C 0.8080(5) 0.4497(5) 0.5050(4) 0.0306(10) Uani 1 1 d .
H25 H 0.8701 0.4536 0.5562 0.037 Uiso 1 1 calc R
C1 C 0.6496(5) -0.0409(5) 0.1673(4) 0.0273(9) Uani 1 1 d .
C28 C 0.8485(5) 0.6960(5) 0.3907(4) 0.0294(10) Uani 1 1 d .
C2 C 0.5835(5) -0.1371(5) 0.1298(4) 0.0281(9) Uani 1 1 d .
H2 H 0.5063 -0.1819 0.1781 0.034 Uiso 1 1 calc R
C16 C 0.0569(5) 0.1196(5) 0.3513(4) 0.0272(9) Uani 1 1 d .
H16 H 0.0557 0.0251 0.3942 0.033 Uiso 1 1 calc R
C7 C 0.5994(4) -0.0212(4) 0.2899(4) 0.0246(9) Uani 1 1 d .
C17 C 0.2906(4) 0.1277(4) 0.4098(4) 0.0226(8) Uani 1 1 d .
C3 C 0.6338(5) -0.1645(5) 0.0212(4) 0.0318(10) Uani 1 1 d .
C15 C -0.0531(5) 0.1828(5) 0.2923(4) 0.0330(10) Uani 1 1 d .
H15 H -0.1294 0.1313 0.2972 0.040 Uiso 1 1 calc R
C26 C 0.7441(5) 0.3275(5) 0.5189(4) 0.0289(10) Uani 1 1 d .
H26 H 0.7653 0.2484 0.5799 0.035 Uiso 1 1 calc R
C22 C 0.6219(5) 0.4317(5) 0.3621(5) 0.0347(11) Uani 1 1 d .
H22 H 0.5567 0.4263 0.3140 0.042 Uiso 1 1 calc R
C6 C 0.7607(6) 0.0288(5) 0.0912(5) 0.0411(13) Uani 1 1 d .
H6 H 0.8015 0.0967 0.1131 0.049 Uiso 1 1 calc R
C14 C -0.0512(5) 0.3226(6) 0.2254(4) 0.0350(11) Uani 1 1 d .
H14 H -0.1249 0.3647 0.1843 0.042 Uiso 1 1 calc R
C4 C 0.7457(6) -0.0981(6) -0.0542(5) 0.0424(13) Uani 1 1 d .
H4 H 0.7765 -0.1171 -0.1280 0.051 Uiso 1 1 calc R
C23 C 0.6823(6) 0.5573(5) 0.3408(5) 0.0395(12) Uani 1 1 d .
H23 H 0.6595 0.6347 0.2789 0.047 Uiso 1 1 calc R
C5 C 0.8123(7) -0.0019(6) -0.0186(6) 0.0478(14) Uani 1 1 d .
H5 H 0.8901 0.0415 -0.0671 0.057 Uiso 1 1 calc R

loop_
_atom_site_aniso_label
_atom_site_aniso_U_11
_atom_site_aniso_U_22
_atom_site_aniso_U_33
_atom_site_aniso_U_23
_atom_site_aniso_U_13
_atom_site_aniso_U_12
I3 0.0507(2) 0.0484(2) 0.0425(2) -0.02549(16) -0.00617(16) -0.01200(16)
Cu1 0.0211(3) 0.0176(2) 0.0241(3) -0.00823(19) -0.0017(2) -0.00678(18)
I13 0.0679(3) 0.03134(18) 0.0394(2) -0.00256(14) -0.00708(18) 0.00556(16)
O2 0.0337(18) 0.0255(15) 0.0256(16) -0.0110(12) -0.0008(13) -0.0080(13)
O1 0.0268(16) 0.0255(14) 0.0272(16) -0.0110(12) -0.0008(13) -0.0082(12)
O12 0.0271(16) 0.0206(14) 0.0330(17) -0.0061(12) -0.0072(13) -0.0059(12)
O11 0.0217(15) 0.0228(14) 0.0330(17) -0.0083(12) -0.0053(13) -0.0062(12)
N21 0.0222(18) 0.0190(16) 0.0289(19) -0.0080(14) -0.0037(15) -0.0059(14)
C11 0.020(2) 0.0249(19) 0.022(2) -0.0104(16) 0.0005(16) -0.0063(16)
N29 0.042(3) 0.027(2) 0.048(3) -0.0160(18) 0.002(2) -0.0128(18)
C12 0.025(2) 0.028(2) 0.027(2) -0.0102(18) 0.0007(18) -0.0065(17)
C24 0.026(2) 0.0173(18) 0.040(3) -0.0127(18) 0.0003(19) -0.0046(17)
C13 0.033(3) 0.030(2) 0.025(2) -0.0084(18) -0.0009(19) -0.0003(19)
C25 0.034(3) 0.027(2) 0.036(3) -0.0117(19) -0.010(2) -0.0089(19)
C1 0.031(2) 0.027(2) 0.025(2) -0.0106(18) 0.0021(18) -0.0054(18)
C28 0.030(2) 0.023(2) 0.037(3) -0.0125(19) -0.001(2) -0.0075(18)
C2 0.030(2) 0.027(2) 0.028(2) -0.0079(18) -0.0040(19) -0.0024(18)
C16 0.027(2) 0.034(2) 0.022(2) -0.0101(18) 0.0010(18) -0.0084(18)
C7 0.021(2) 0.026(2) 0.029(2) -0.0116(17) -0.0022(17) -0.0030(17)
C17 0.024(2) 0.0240(19) 0.021(2) -0.0086(16) 0.0010(17) -0.0049(16)
C3 0.040(3) 0.025(2) 0.032(2) -0.0122(19) -0.005(2) -0.0020(19)
C15 0.025(2) 0.047(3) 0.029(2) -0.012(2) -0.0025(19) -0.009(2)
C26 0.036(3) 0.022(2) 0.029(2) -0.0045(17) -0.009(2) -0.0067(18)
C22 0.034(3) 0.025(2) 0.048(3) -0.006(2) -0.019(2) -0.0074(19)
C6 0.051(3) 0.037(3) 0.039(3) -0.017(2) 0.007(2) -0.022(2)
C14 0.025(2) 0.051(3) 0.028(2) -0.010(2) -0.0042(19) -0.001(2)
C4 0.054(4) 0.041(3) 0.034(3) -0.017(2) 0.005(2) -0.011(3)
C23 0.042(3) 0.021(2) 0.056(3) -0.001(2) -0.022(3) -0.007(2)
C5 0.053(4) 0.046(3) 0.049(3) -0.023(3) 0.009(3) -0.018(3)

loop_
_atom_type_symbol
_atom_type_description
_atom_type_scat_dispersion_real
_atom_type_scat_dispersion_imag
_atom_type_scat_source
C C 0.0033 0.0016 'International Tables Vol C Tables 4.2.6.8 and 6.1.1.4'
H H 0.0000 0.0000 'International Tables Vol C Tables 4.2.6.8 and 6.1.1.4'
Cu Cu 0.3201 1.2651 'International Tables Vol C Tables 4.2.6.8 and 6.1.1.4'
I I -0.4742 1.8119 'International Tables Vol C Tables 4.2.6.8 and 6.1.1.4'
N N 0.0061 0.0033 'International Tables Vol C Tables 4.2.6.8 and 6.1.1.4'
O O 0.0106 0.0060 'International Tables Vol C Tables 4.2.6.8 and 6.1.1.4'

loop_
_geom_angle_atom_site_label_1
_geom_angle_atom_site_label_2
_geom_angle_atom_site_label_3
_geom_angle
_geom_angle_site_symmetry_1
_geom_angle_site_symmetry_3
O2 Cu1 Cu1 81.95(9) . 2_656
O2 Cu1 O1 168.93(12) . .
O2 Cu1 N21 91.65(13) . .
O1 Cu1 Cu1 86.97(8) . 2_656
O1 Cu1 N21 99.42(13) . .
O12 Cu1 Cu1 83.12(9) . 2_656
O12 Cu1 O2 87.85(13) . .
O12 Cu1 O1 90.78(13) . .
O12 Cu1 O11 168.89(12) . .
O12 Cu1 N21 94.93(13) . .
O11 Cu1 Cu1 85.78(8) . 2_656
O11 Cu1 O2 90.89(13) . .
O11 Cu1 O1 88.34(13) . .
O11 Cu1 N21 96.13(13) . .
N21 Cu1 Cu1 173.37(10) . 2_656
C7 O2 Cu1 126.0(3) 2_656 .
C7 O1 Cu1 119.6(3) . .
C17 O12 Cu1 124.2(3) 2_656 .
C17 O11 Cu1 120.5(3) . .
C26 N21 Cu1 120.9(3) . .
C22 N21 Cu1 121.2(3) . .
C22 N21 C26 117.9(4) . .
C12 C11 C16 120.1(4) . .
C12 C11 C17 119.8(4) . .
C16 C11 C17 120.0(4) . .
C13 C12 C11 118.8(4) . .
C25 C24 C28 120.5(4) . .
C25 C24 C23 119.0(4) . .
C23 C24 C28 120.5(4) . .
C12 C13 I13 119.1(3) . .
C12 C13 C14 121.3(4) . .
C14 C13 I13 119.6(4) . .
C26 C25 C24 118.5(4) . .
C2 C1 C7 118.3(4) . .
C6 C1 C2 119.1(4) . .
C6 C1 C7 122.6(4) . .
N29 C28 C24 177.9(5) . .
C3 C2 C1 119.5(4) . .
C15 C16 C11 120.1(4) . .
O2 C7 O1 125.4(4) 2_656 .
O2 C7 C1 115.8(4) 2_656 .
O1 C7 C1 118.7(4) . .
O12 C17 O11 126.1(4) 2_656 .
O12 C17 C11 116.6(4) 2_656 .
O11 C17 C11 117.3(4) . .
C2 C3 I3 117.9(4) . .
C2 C3 C4 122.1(4) . .
C4 C3 I3 120.0(4) . .
C16 C15 C14 120.6(4) . .
N21 C26 C25 122.8(4) . .
N21 C22 C23 123.1(4) . .
C1 C6 C5 120.7(5) . .
C15 C14 C13 119.1(4) . .
C3 C4 C5 119.2(5) . .
C22 C23 C24 118.7(5) . .
C4 C5 C6 119.4(5) . .

loop_
_geom_bond_atom_site_label_1
_geom_bond_atom_site_label_2
_geom_bond_distance
_geom_bond_site_symmetry_2
I3 C3 2.104(5) .
Cu1 Cu1 2.6230(9) 2_656
Cu1 O2 1.973(3) .
Cu1 O1 1.982(3) .
Cu1 O12 1.955(3) .
Cu1 O11 1.966(3) .
Cu1 N21 2.167(3) .
I13 C13 2.093(4) .
O2 C7 1.261(5) 2_656
O1 C7 1.262(5) .
O12 C17 1.258(5) 2_656
O11 C17 1.259(5) .
N21 C26 1.348(6) .
N21 C22 1.326(6) .
C11 C12 1.391(6) .
C11 C16 1.396(6) .
C11 C17 1.494(6) .
N29 C28 1.137(6) .
C12 C13 1.387(7) .
C24 C25 1.381(7) .
C24 C28 1.457(6) .
C24 C23 1.385(7) .
C13 C14 1.390(7) .
C25 C26 1.376(6) .
C1 C2 1.406(6) .
C1 C7 1.497(6) .
C1 C6 1.387(7) .
C2 C3 1.375(7) .
C16 C15 1.374(7) .
C7 O2 1.261(5) 2_656
C17 O12 1.258(5) 2_656
C3 C4 1.376(7) .
C15 C14 1.385(7) .
C22 C23 1.374(6) .
C6 C5 1.404(8) .
C4 C5 1.397(8) .
